data_4512250
loop_
_publ_author_name
'Pi\~neiro-L\'opez, Luc\'ia'
'Arc\'is-Castillo, Zulema'
'Mu\~noz, M. Carmen'
'Real, Jos\'e A.'

_publ_section_title
;
 Clathration of Five-Membered Aromatic Rings in the Bimetallic Spin
 Crossover Metal--Organic Framework [Fe(TPT)2/3{MI(CN)2}2]&#x00B7;G (MI=
 Ag, Au)
;
_journal_issue 12
_journal_name_full 'Crystal Growth &amp; Design'
_journal_page_first 6311
_journal_paper_doi 10.1021/cg5010616
_journal_volume 14
_journal_year 2014
_chemical_formula_sum 'C20 H12 Ag2 Fe N8 S'
_chemical_formula_weight 668.03
_chemical_name_systematic
;
 ?
;
_space_group_IT_number 166
_symmetry_cell_setting trigonal
_symmetry_space_group_name_Hall '-R 3 2"'
_symmetry_space_group_name_H-M 'R -3 m :H'
_atom_sites_solution_hydrogens geom
_atom_sites_solution_primary direct
_atom_sites_solution_secondary difmap
_audit_creation_method SHELXL-97
_cell_angle_alpha 90.00
_cell_angle_beta 90.00
_cell_angle_gamma 120.00
_cell_formula_units_Z 9
_cell_length_a 26.8824(10)
_cell_length_b 26.8824(10)
_cell_length_c 10.2072(5)
_cell_measurement_reflns_used 100
_cell_measurement_temperature 300(1)
_cell_measurement_theta_max 20
_cell_measurement_theta_min 12
_cell_volume 6388.1(5)
_computing_cell_refinement 'HKL DENZO'
_computing_data_collection COLLECT
_computing_data_reduction 'HKL DENZO and SCALEPACK'
_computing_structure_refinement 'SHELXL-97 (Sheldrick, 2008)'
_computing_structure_solution SHELXS-97
_diffrn_ambient_temperature 300(1)
_diffrn_measured_fraction_theta_full 0.996
_diffrn_measured_fraction_theta_max 0.912
_diffrn_radiation_monochromator graphite
_diffrn_radiation_source 'fine-focus sealed tube'
_diffrn_radiation_type MoK\a
_diffrn_radiation_wavelength 0.71069
_diffrn_reflns_av_R_equivalents 0.0324
_diffrn_reflns_av_sigmaI/netI 0.0368
_diffrn_reflns_limit_h_max 37
_diffrn_reflns_limit_h_min -35
_diffrn_reflns_limit_k_max 34
_diffrn_reflns_limit_k_min -27
_diffrn_reflns_limit_l_max 12
_diffrn_reflns_limit_l_min -14
_diffrn_reflns_number 7598
_diffrn_reflns_theta_full 25.00
_diffrn_reflns_theta_max 30.71
_diffrn_reflns_theta_min 3.03
_exptl_absorpt_coefficient_mu 1.963
_exptl_absorpt_correction_T_max 0.8587
_exptl_absorpt_correction_T_min 0.8278
_exptl_absorpt_correction_type empirical
_exptl_absorpt_process_details 'Empirical absorption correction:XABS2'
_exptl_crystal_colour red
_exptl_crystal_density_diffrn 1.563
_exptl_crystal_density_method 'not measured'
_exptl_crystal_description prismatic
_exptl_crystal_F_000 2916
_exptl_crystal_size_max 0.10
_exptl_crystal_size_mid 0.08
_exptl_crystal_size_min 0.08
_refine_diff_density_max 1.384
_refine_diff_density_min -1.067
_refine_diff_density_rms 0.210
_refine_ls_extinction_method none
_refine_ls_goodness_of_fit_ref 1.154
_refine_ls_hydrogen_treatment mixed
_refine_ls_matrix_type full
_refine_ls_number_parameters 81
_refine_ls_number_reflns 2138
_refine_ls_number_restraints 0
_refine_ls_restrained_S_all 1.154
_refine_ls_R_factor_all 0.1062
_refine_ls_R_factor_gt 0.0785
_refine_ls_shift/su_max 0.028
_refine_ls_shift/su_mean 0.009
_refine_ls_structure_factor_coef Fsqd
_refine_ls_weighting_details 'calc w=1/[\s^2^(Fo^2^)+(0.1678P)^2^+18.9693P] where P=(Fo^2^+2Fc^2^)/3'
_refine_ls_weighting_scheme calc
_refine_ls_wR_factor_gt 0.2108
_refine_ls_wR_factor_ref 0.2444
_reflns_number_gt 1443
_reflns_number_total 2138
_reflns_threshold_expression >2sigma(I)
_cod_data_source_file cg5010616_si_006.cif
_cod_data_source_block shelxl
_cod_depositor_comments 'Adding full bibliography for 4512243--4512254.cif.'
_cod_original_sg_symbol_H-M R-3m
_cod_database_code 4512250

loop_
_symmetry_equiv_pos_as_xyz
'x, y, z'
'-y, x-y, z'
'-x+y, -x, z'
'x-y, -y, -z'
'-x, -x+y, -z'
'y, x, -z'
'x+2/3, y+1/3, z+1/3'
'-y+2/3, x-y+1/3, z+1/3'
'-x+y+2/3, -x+1/3, z+1/3'
'x-y+2/3, -y+1/3, -z+1/3'
'-x+2/3, -x+y+1/3, -z+1/3'
'y+2/3, x+1/3, -z+1/3'
'x+1/3, y+2/3, z+2/3'
'-y+1/3, x-y+2/3, z+2/3'
'-x+y+1/3, -x+2/3, z+2/3'
'x-y+1/3, -y+2/3, -z+2/3'
'-x+1/3, -x+y+2/3, -z+2/3'
'y+1/3, x+2/3, -z+2/3'
'-x, -y, -z'
'y, -x+y, -z'
'x-y, x, -z'
'-x+y, y, z'
'x, x-y, z'
'-y, -x, z'
'-x+2/3, -y+1/3, -z+1/3'
'y+2/3, -x+y+1/3, -z+1/3'
'x-y+2/3, x+1/3, -z+1/3'
'-x+y+2/3, y+1/3, z+1/3'
'x+2/3, x-y+1/3, z+1/3'
'-y+2/3, -x+1/3, z+1/3'
'-x+1/3, -y+2/3, -z+2/3'
'y+1/3, -x+y+2/3, -z+2/3'
'x-y+1/3, x+2/3, -z+2/3'
'-x+y+1/3, y+2/3, z+2/3'
'x+1/3, x-y+2/3, z+2/3'
'-y+1/3, -x+2/3, z+2/3'

loop_
_atom_site_label
_atom_site_type_symbol
_atom_site_fract_x
_atom_site_fract_y
_atom_site_fract_z
_atom_site_U_iso_or_equiv
_atom_site_adp_type
_atom_site_occupancy
_atom_site_symmetry_multiplicity
_atom_site_calc_flag
_atom_site_refinement_flags
C6 C 0.5899(6) 0.0845(6) 0.5157(13) 0.049(3) Uiso 0.50 1 d P
S S 0.5353(3) 0.0706(6) 0.5828(14) 0.170(4) Uiso 0.50 2 d SP
C7 C 0.5918(10) 0.1170(11) 0.401(3) 0.110(7) Uiso 0.50 1 d P
Ag Ag 0.3333 0.96480(4) 0.6667 0.0820(5) Uani 1 2 d S
Fe Fe 0.5000 1.0000 1.0000 0.0374(5) Uani 1 4 d S
N1 N 0.45267(15) 0.9053(3) 1.0102(9) 0.0474(17) Uani 1 2 d S
N2 N 0.4399(3) 0.9981(3) 0.8570(7) 0.0595(15) Uani 1 1 d .
N3 N 0.30402(15) 0.69598(15) 1.0058(7) 0.0431(15) Uani 1 2 d S
C1 C 0.3956(3) 0.8758(3) 1.0098(9) 0.0578(18) Uani 1 1 d .
H1 H 0.3758 0.8959 1.0097 0.069 Uiso 1 1 calc R
C2 C 0.3645(3) 0.8167(2) 1.0095(8) 0.0556(18) Uani 1 1 d .
H2 H 0.3246 0.7979 1.0103 0.067 Uiso 1 1 calc R
C3 C 0.39265(17) 0.7853(3) 1.0079(10) 0.0446(18) Uani 1 2 d S
C4 C 0.36153(16) 0.7231(3) 1.0076(9) 0.0422(17) Uani 1 2 d S
C5 C 0.4024(3) 0.9906(4) 0.7894(9) 0.064(2) Uani 1 1 d .

loop_
_atom_site_aniso_label
_atom_site_aniso_U_11
_atom_site_aniso_U_22
_atom_site_aniso_U_33
_atom_site_aniso_U_23
_atom_site_aniso_U_13
_atom_site_aniso_U_12
Ag 0.0547(6) 0.0875(7) 0.0930(9) -0.0197(2) -0.0393(5) 0.0274(3)
Fe 0.0286(6) 0.0326(8) 0.0523(10) -0.0155(6) -0.0077(3) 0.0163(4)
N1 0.038(2) 0.038(3) 0.066(5) -0.009(3) -0.0046(16) 0.0190(16)
N2 0.049(3) 0.058(3) 0.073(4) -0.017(3) -0.020(3) 0.027(3)
N3 0.033(2) 0.033(2) 0.061(4) 0.0003(14) -0.0003(14) 0.015(2)
C1 0.039(3) 0.036(3) 0.102(6) 0.001(3) 0.010(3) 0.021(2)
C2 0.032(3) 0.037(3) 0.098(6) -0.005(3) 0.000(3) 0.017(2)
C3 0.042(3) 0.034(4) 0.056(5) -0.002(3) -0.0011(17) 0.0168(18)
C4 0.037(3) 0.034(3) 0.055(5) 0.005(3) 0.0023(16) 0.0169(17)
C5 0.047(3) 0.066(5) 0.077(5) -0.020(4) -0.021(4) 0.026(3)

loop_
_atom_type_symbol
_atom_type_description
_atom_type_scat_dispersion_real
_atom_type_scat_dispersion_imag
_atom_type_scat_source
C C 0.0033 0.0016 'International Tables Vol C Tables 4.2.6.8 and 6.1.1.4'
H H 0.0000 0.0000 'International Tables Vol C Tables 4.2.6.8 and 6.1.1.4'
N N 0.0061 0.0033 'International Tables Vol C Tables 4.2.6.8 and 6.1.1.4'
Fe Fe 0.3463 0.8444 'International Tables Vol C Tables 4.2.6.8 and 6.1.1.4'
Ag Ag -0.8971 1.1015 'International Tables Vol C Tables 4.2.6.8 and 6.1.1.4'
S S 0.1246 0.1234 'International Tables Vol C Tables 4.2.6.8 and 6.1.1.4'

loop_
_geom_angle_atom_site_label_1
_geom_angle_atom_site_label_2
_geom_angle_atom_site_label_3
_geom_angle
_geom_angle_site_symmetry_1
_geom_angle_site_symmetry_3
C7 C6 S 105.6(14) . .
C6 S C6 118.1(14) . 22_655
C6 C7 C7 105.4(11) . 22_655
C5 Ag C5 166.9(5) . 11_556
N2 Fe N2 180.000(2) 19_677 .
N2 Fe N2 85.1(4) 19_677 22
N2 Fe N2 94.9(4) . 22
N2 Fe N2 94.9(4) 19_677 4_677
N2 Fe N2 85.1(4) . 4_677
N2 Fe N2 180.000(2) 22 4_677
N2 Fe N1 90.7(2) 19_677 19_677
N2 Fe N1 89.3(2) . 19_677
N2 Fe N1 89.4(2) 22 19_677
N2 Fe N1 90.6(2) 4_677 19_677
N2 Fe N1 89.3(2) 19_677 .
N2 Fe N1 90.7(2) . .
N2 Fe N1 90.6(2) 22 .
N2 Fe N1 89.4(2) 4_677 .
N1 Fe N1 180.0 19_677 .
C1 N1 C1 117.6(7) . 22
C1 N1 Fe 121.1(4) . .
C1 N1 Fe 121.2(4) 22 .
C5 N2 Fe 170.8(7) . .
C4 N3 C4 116.0(8) . 2_665
N1 C1 C2 123.0(6) . .
C3 C2 C1 120.0(6) . .
C2 C3 C2 116.4(7) 22 .
C2 C3 C4 121.8(4) 22 .
C2 C3 C4 121.9(4) . .
N3 C4 N3 124.0(8) . 3_565
N3 C4 C3 117.9(4) . .
N3 C4 C3 118.1(4) 3_565 .
N2 C5 Ag 171.3(7) . .

loop_
_geom_bond_atom_site_label_1
_geom_bond_atom_site_label_2
_geom_bond_distance
_geom_bond_site_symmetry_2
C6 C7 1.45(3) .
C6 S 1.481(15) .
S C6 1.506(15) 22_655
C7 C7 1.79(5) 22_655
Ag C5 2.051(7) .
Ag C5 2.051(8) 11_556
Fe N2 2.159(6) 19_677
Fe N2 2.159(6) .
Fe N2 2.159(6) 22
Fe N2 2.159(6) 4_677
Fe N1 2.207(7) 19_677
Fe N1 2.207(7) .
N1 C1 1.328(8) .
N1 C1 1.327(8) 22
N2 C5 1.153(10) .
N3 C4 1.340(5) .
N3 C4 1.339(5) 2_665
C1 C2 1.375(8) .
C2 C3 1.387(7) .
C3 C2 1.388(7) 22
C3 C4 1.451(10) .
C4 N3 1.339(5) 3_565
